data_1574222
loop_
_publ_author_name
'Dang, Vinh Q.'
'Jiang, Chenggang'
'Teets, Thomas S.'

_publ_section_title
;
 Enhanced blue phosphorescence in platinum acetylide complexes via a
 secondary heavy metal and anion-controlled aggregation
;
_journal_issue 17
_journal_name_full 'Chemical Science'
_journal_page_first 7302
_journal_page_last 7310
_journal_paper_doi 10.1039/D5SC00172B
_journal_volume 16
_journal_year 2025
_chemical_formula_sum 'C24 H26 N4 Pt'
_chemical_formula_weight 565.58
_space_group_crystal_system orthorhombic
_space_group_IT_number 29
_space_group_name_Hall 'P 2c -2ac'
_space_group_name_H-M_alt 'P c a 21'
_atom_sites_solution_hydrogens geom
_audit_creation_method SHELXL-2019/3
_audit_update_record
;
2025-03-03 deposited with the CCDC.	2025-03-18 downloaded from the CCDC.
;
_cell_angle_alpha 90
_cell_angle_beta 90
_cell_angle_gamma 90
_cell_formula_units_Z 8
_cell_length_a 26.4912(17)
_cell_length_b 11.0501(7)
_cell_length_c 22.1450(15)
_cell_measurement_reflns_used 8929
_cell_measurement_temperature 123(2)
_cell_measurement_theta_max 27.52
_cell_measurement_theta_min 2.20
_cell_volume 6482.5(7)
_computing_cell_refinement 'Bruker SAINT'
_computing_data_collection 'Bruker APEX2'
_computing_data_reduction 'Bruker SAINT'
_computing_molecular_graphics 'Bruker SHELXTL'
_computing_publication_material 'Bruker SHELXTL'
_computing_structure_refinement 'SHELXL-2019/2 (Sheldrick, 2019)'
_computing_structure_solution 'SHELXT 2018/2 (Sheldrick, 2018)'
_diffrn_ambient_temperature 123(2)
_diffrn_measured_fraction_theta_full 1.000
_diffrn_measured_fraction_theta_max 0.999
_diffrn_measurement_device_type 'Bruker APEX-II CCD'
_diffrn_measurement_method '\f and \w scans'
_diffrn_radiation_type MoK\a
_diffrn_radiation_wavelength 0.71073
_diffrn_reflns_av_R_equivalents 0.0439
_diffrn_reflns_av_unetI/netI 0.0578
_diffrn_reflns_Laue_measured_fraction_full 1.000
_diffrn_reflns_Laue_measured_fraction_max 0.999
_diffrn_reflns_limit_h_max 34
_diffrn_reflns_limit_h_min -33
_diffrn_reflns_limit_k_max 14
_diffrn_reflns_limit_k_min -11
_diffrn_reflns_limit_l_max 28
_diffrn_reflns_limit_l_min -28
_diffrn_reflns_number 37826
_diffrn_reflns_point_group_measured_fraction_full 0.989
_diffrn_reflns_point_group_measured_fraction_max 0.986
_diffrn_reflns_theta_full 25.242
_diffrn_reflns_theta_max 27.556
_diffrn_reflns_theta_min 1.537
_exptl_absorpt_coefficient_mu 4.340
_exptl_absorpt_correction_T_max 0.7456
_exptl_absorpt_correction_T_min 0.5673
_exptl_absorpt_correction_type multi-scan
_exptl_absorpt_process_details sadabs
_exptl_crystal_colour colourless
_exptl_crystal_density_diffrn 1.159
_exptl_crystal_description Needle
_exptl_crystal_F_000 2208
_exptl_crystal_size_max 0.220
_exptl_crystal_size_mid 0.090
_exptl_crystal_size_min 0.040
_refine_diff_density_max 1.161
_refine_diff_density_min -0.798
_refine_diff_density_rms 0.107
_refine_ls_abs_structure_details
; 
 Refined as an inversion twin. 
;
_refine_ls_abs_structure_Flack 0.416(10)
_refine_ls_extinction_method none
_refine_ls_goodness_of_fit_ref 1.025
_refine_ls_hydrogen_treatment constr
_refine_ls_matrix_type full
_refine_ls_number_parameters 536
_refine_ls_number_reflns 14783
_refine_ls_number_restraints 915
_refine_ls_restrained_S_all 0.999
_refine_ls_R_factor_all 0.0481
_refine_ls_R_factor_gt 0.0325
_refine_ls_shift/su_max 0.031
_refine_ls_shift/su_mean 0.000
_refine_ls_structure_factor_coef Fsqd
_refine_ls_weighting_details 'w=1/[\s^2^(Fo^2^)+(0.0224P)^2^] where P=(Fo^2^+2Fc^2^)/3'
_refine_ls_weighting_scheme calc
_refine_ls_wR_factor_gt 0.0612
_refine_ls_wR_factor_ref 0.0656
_reflns_Friedel_coverage 0.922
_reflns_Friedel_fraction_full 0.977
_reflns_Friedel_fraction_max 0.972
_reflns_number_gt 12168
_reflns_number_total 14783
_reflns_threshold_expression 'I > 2\s(I)'
_cod_data_source_file d5sc00172b2.cif
_cod_data_source_block vd5_sq
_cod_depositor_comments 'Adding full bibliography for 1574222--1574225.cif.'
_cod_database_code 1574222
_shelx_shelxl_version_number 2019/3
_shelx_space_group_comment
; 
The symmetry employed for this shelxl refinement is uniquely defined 
by the following loop, which should always be used as a source of 
symmetry information in preference to the above space-group names. 
They are only intended as comments. 
;
_shelx_estimated_absorpt_t_min 0.449
_shelx_estimated_absorpt_t_max 0.846

loop_
_space_group_symop_operation_xyz
'x, y, z'
'-x, -y, z+1/2'
'x+1/2, -y, z'
'-x+1/2, y, z+1/2'

loop_
_atom_site_label
_atom_site_type_symbol
_atom_site_fract_x
_atom_site_fract_y
_atom_site_fract_z
_atom_site_U_iso_or_equiv
_atom_site_adp_type
_atom_site_occupancy
_atom_site_site_symmetry_order
_atom_site_calc_flag
_atom_site_refinement_flags_posn
_atom_site_refinement_flags_adp
_atom_site_refinement_flags_occupancy
_atom_site_disorder_assembly
_atom_site_disorder_group
Pt1 Pt 0.89402(2) 0.24006(3) 0.63928(2) 0.01376(7) Uani 1 1 d . U . . .
Pt2 Pt 0.61727(2) 0.73795(3) 0.37237(2) 0.01341(7) Uani 1 1 d . U . . .
N4 N 0.7257(3) 0.4699(7) 0.6947(3) 0.0235(15) Uani 1 1 d . U . . .
N3 N 0.7155(3) 0.1372(7) 0.5391(3) 0.0272(16) Uani 1 1 d . U . . .
N1 N 0.9764(2) 0.3584(7) 0.7191(3) 0.0204(15) Uani 1 1 d . U . . .
N2 N 0.9643(2) 0.0754(6) 0.5615(3) 0.0197(14) Uani 1 1 d . U . . .
N8 N 0.8045(3) 0.6470(8) 0.4561(4) 0.0344(18) Uani 1 1 d . U . . .
N7 N 0.7807(3) 0.9723(6) 0.2954(3) 0.0191(14) Uani 1 1 d . U . . .
N5 N 0.5534(2) 0.5767(6) 0.4588(3) 0.0190(14) Uani 1 1 d . U . . .
N6 N 0.5280(2) 0.8566(7) 0.3032(3) 0.0207(15) Uani 1 1 d . U . . .
C1 C 1.0265(3) -0.0826(9) 0.5568(4) 0.029(2) Uani 1 1 d . U . . .
H1A H 1.052132 -0.032717 0.576695 0.044 Uiso 1 1 calc R U . . .
H1B H 1.043067 -0.142672 0.530929 0.044 Uiso 1 1 calc R U . . .
H1C H 1.006117 -0.124092 0.587344 0.044 Uiso 1 1 calc R U . . .
C11 C 0.7691(3) 0.4784(8) 0.7240(4) 0.0180(15) Uani 1 1 d . U . . .
C12 C 0.7761(3) 0.5603(8) 0.7713(4) 0.0182(15) Uani 1 1 d . U . . .
H12 H 0.807845 0.564092 0.791285 0.022 Uiso 1 1 calc R U . . .
C13 C 0.7372(3) 0.6364(8) 0.7895(4) 0.0239(17) Uani 1 1 d . U . . .
H13 H 0.741386 0.693765 0.821046 0.029 Uiso 1 1 calc R U . . .
C14 C 0.6915(3) 0.6237(9) 0.7586(4) 0.033(2) Uani 1 1 d . U . . .
H14 H 0.663028 0.670662 0.769945 0.039 Uiso 1 1 calc R U . . .
C15 C 0.6883(3) 0.5437(8) 0.7123(4) 0.0279(18) Uani 1 1 d . U . . .
H15 H 0.657329 0.539676 0.690778 0.034 Uiso 1 1 calc R U . . .
C16 C 0.8109(3) 0.4039(8) 0.7032(4) 0.0211(18) Uani 1 1 d . U . . .
C17 C 0.8446(3) 0.3442(8) 0.6816(4) 0.0187(16) Uani 1 1 d . U . . .
C21 C 0.7609(3) 0.0887(8) 0.5277(4) 0.0204(15) Uani 1 1 d . U . . .
C22 C 0.7690(4) -0.0019(8) 0.4840(4) 0.0265(18) Uani 1 1 d . U . . .
H22 H 0.801759 -0.034334 0.477544 0.032 Uiso 1 1 calc R U . . .
C23 C 0.7279(4) -0.0431(8) 0.4505(4) 0.0306(18) Uani 1 1 d . U . . .
H23 H 0.732394 -0.103304 0.420367 0.037 Uiso 1 1 calc R U . . .
C24 C 0.6809(4) 0.0042(9) 0.4615(4) 0.0338(19) Uani 1 1 d . U . . .
H24 H 0.652144 -0.023322 0.439842 0.041 Uiso 1 1 calc R U . . .
C25 C 0.6767(3) 0.0932(9) 0.5052(4) 0.0335(19) Uani 1 1 d . U . . .
H25 H 0.644156 0.126323 0.512102 0.040 Uiso 1 1 calc R U . . .
C26 C 0.8022(3) 0.1349(7) 0.5627(4) 0.0175(16) Uani 1 1 d . U . . .
C27 C 0.8368(3) 0.1726(7) 0.5895(4) 0.0167(16) Uani 1 1 d . U . . .
C31 C 0.9485(3) 0.3124(8) 0.6900(4) 0.0183(17) Uani 1 1 d . U . . .
C32 C 1.0134(3) 0.4266(9) 0.7569(4) 0.0241(16) Uani 1 1 d . U . . .
C33 C 0.9829(3) 0.5145(9) 0.7950(5) 0.034(2) Uani 1 1 d . U . . .
H33A H 0.960991 0.562874 0.768772 0.051 Uiso 1 1 calc R U . . .
H33B H 1.005861 0.568245 0.817084 0.051 Uiso 1 1 calc R U . . .
H33C H 0.962148 0.469215 0.823875 0.051 Uiso 1 1 calc R U . . .
C34 C 1.0413(3) 0.3326(9) 0.7967(4) 0.035(2) Uani 1 1 d . U . . .
H34A H 1.017292 0.294825 0.824569 0.052 Uiso 1 1 calc R U . . .
H34B H 1.067918 0.373281 0.819876 0.052 Uiso 1 1 calc R U . . .
H34C H 1.056452 0.270373 0.770913 0.052 Uiso 1 1 calc R U . . .
C35 C 1.0477(3) 0.4917(9) 0.7137(4) 0.031(2) Uani 1 1 d . U . . .
H35A H 1.064372 0.432795 0.687411 0.046 Uiso 1 1 calc R U . . .
H35B H 1.073163 0.536934 0.736518 0.046 Uiso 1 1 calc R U . . .
H35C H 1.027776 0.547969 0.689146 0.046 Uiso 1 1 calc R U . . .
C41 C 0.9409(3) 0.1361(7) 0.5911(4) 0.0166(15) Uani 1 1 d . U . . .
C42 C 0.9925(3) -0.0022(8) 0.5183(4) 0.0249(16) Uani 1 1 d . U . . .
C44 C 1.0250(3) 0.0876(8) 0.4816(5) 0.034(2) Uani 1 1 d . U . . .
H44A H 1.003353 0.151065 0.464795 0.051 Uiso 1 1 calc R U . . .
H44B H 1.041942 0.044393 0.448727 0.051 Uiso 1 1 calc R U . . .
H44C H 1.050368 0.124269 0.508159 0.051 Uiso 1 1 calc R U . . .
C45 C 0.9555(3) -0.0730(8) 0.4806(4) 0.0257(18) Uani 1 1 d . U . . .
H45A H 0.935825 -0.126775 0.506714 0.039 Uiso 1 1 calc R U . . .
H45B H 0.973942 -0.121342 0.450715 0.039 Uiso 1 1 calc R U . . .
H45C H 0.932737 -0.016988 0.459729 0.039 Uiso 1 1 calc R U . . .
C51 C 0.7600(3) 0.5948(8) 0.4703(4) 0.0241(16) Uani 1 1 d . U . . .
C52 C 0.7548(4) 0.5059(8) 0.5143(5) 0.0293(18) Uani 1 1 d . U . . .
H52 H 0.722577 0.473397 0.524056 0.035 Uiso 1 1 calc R U . . .
C53 C 0.7986(4) 0.4656(9) 0.5438(4) 0.034(2) Uani 1 1 d . U . . .
H53 H 0.796828 0.403396 0.573349 0.040 Uiso 1 1 calc R U . . .
C54 C 0.8437(4) 0.5175(9) 0.5293(4) 0.042(2) Uani 1 1 d . U . . .
H54 H 0.873672 0.491529 0.548862 0.050 Uiso 1 1 calc R U . . .
C55 C 0.8458(4) 0.6074(10) 0.4863(5) 0.042(2) Uani 1 1 d . U . . .
H55 H 0.877580 0.643204 0.477509 0.051 Uiso 1 1 calc R U . . .
C56 C 0.7157(3) 0.6383(7) 0.4381(4) 0.0190(16) Uani 1 1 d . U . . .
C57 C 0.6782(3) 0.6725(7) 0.4140(4) 0.0135(14) Uani 1 1 d . U . . .
C61 C 0.7332(3) 0.9821(8) 0.2738(4) 0.0162(15) Uani 1 1 d . U . . .
C62 C 0.7213(3) 1.0629(8) 0.2260(4) 0.0195(16) Uani 1 1 d . U . . .
H62 H 0.688124 1.065459 0.209723 0.023 Uiso 1 1 calc R U . . .
C63 C 0.7579(3) 1.1364(7) 0.2038(4) 0.0201(16) Uani 1 1 d . U . . .
H63 H 0.750632 1.191443 0.172006 0.024 Uiso 1 1 calc R U . . .
C64 C 0.8056(3) 1.1302(8) 0.2278(4) 0.0254(18) Uani 1 1 d . U . . .
H64 H 0.831221 1.183902 0.214351 0.030 Uiso 1 1 calc R U . . .
C65 C 0.8158(3) 1.0459(8) 0.2715(4) 0.0257(17) Uani 1 1 d . U . . .
H65 H 0.849517 1.039138 0.285661 0.031 Uiso 1 1 calc R U . . .
C66 C 0.6956(3) 0.9046(7) 0.3006(4) 0.0146(15) Uani 1 1 d . U . . .
C67 C 0.6636(3) 0.8419(7) 0.3238(4) 0.0121(14) Uani 1 1 d . U . . .
C71 C 0.5747(3) 0.6352(7) 0.4262(4) 0.0138(14) Uani 1 1 d . U . . .
C72 C 0.5257(3) 0.5029(8) 0.5031(4) 0.0233(15) Uani 1 1 d . U . . .
C73 C 0.4962(3) 0.5922(8) 0.5432(4) 0.0265(19) Uani 1 1 d . U . . .
H73A H 0.520031 0.645420 0.564260 0.040 Uiso 1 1 calc R U . . .
H73B H 0.476307 0.547000 0.572902 0.040 Uiso 1 1 calc R U . . .
H73C H 0.473647 0.640989 0.518015 0.040 Uiso 1 1 calc R U . . .
C74 C 0.5644(3) 0.4331(8) 0.5416(4) 0.031(2) Uani 1 1 d . U . . .
H74A H 0.585103 0.381797 0.515225 0.047 Uiso 1 1 calc R U . . .
H74B H 0.546670 0.382349 0.570979 0.047 Uiso 1 1 calc R U . . .
H74C H 0.586213 0.490628 0.562886 0.047 Uiso 1 1 calc R U . . .
C75 C 0.4903(3) 0.4178(9) 0.4688(4) 0.030(2) Uani 1 1 d . U . . .
H75A H 0.468458 0.465270 0.441973 0.045 Uiso 1 1 calc R U . . .
H75B H 0.469387 0.372864 0.497606 0.045 Uiso 1 1 calc R U . . .
H75C H 0.510260 0.360865 0.444730 0.045 Uiso 1 1 calc R U . . .
C81 C 0.5593(3) 0.8135(8) 0.3294(4) 0.0165(16) Uani 1 1 d . U . . .
C82 C 0.4887(3) 0.9249(9) 0.2693(4) 0.0228(16) Uani 1 1 d . U . . .
C83 C 0.4592(3) 0.9955(9) 0.3170(4) 0.028(2) Uani 1 1 d . U . . .
H83A H 0.442994 0.938711 0.344867 0.042 Uiso 1 1 calc R U . . .
H83B H 0.433402 1.045108 0.297201 0.042 Uiso 1 1 calc R U . . .
H83C H 0.482401 1.047940 0.339445 0.042 Uiso 1 1 calc R U . . .
C84 C 0.4564(3) 0.8346(9) 0.2366(4) 0.0292(19) Uani 1 1 d . U . . .
H84A H 0.477652 0.785179 0.210060 0.044 Uiso 1 1 calc R U . . .
H84B H 0.431098 0.877350 0.212421 0.044 Uiso 1 1 calc R U . . .
H84C H 0.439461 0.782332 0.266034 0.044 Uiso 1 1 calc R U . . .
C85 C 0.5165(4) 1.0103(10) 0.2271(5) 0.034(2) Uani 1 1 d . U . . .
H85A H 0.534200 1.071907 0.250828 0.051 Uiso 1 1 calc R U . . .
H85B H 0.492243 1.049657 0.200035 0.051 Uiso 1 1 calc R U . . .
H85C H 0.541013 0.964414 0.203089 0.051 Uiso 1 1 calc R U . . .

loop_
_atom_site_aniso_label
_atom_site_aniso_U_11
_atom_site_aniso_U_22
_atom_site_aniso_U_33
_atom_site_aniso_U_23
_atom_site_aniso_U_13
_atom_site_aniso_U_12
Pt1 0.01242(12) 0.01514(16) 0.01374(14) -0.0032(3) 0.00002(11) -0.00030(11)
Pt2 0.01294(12) 0.01351(15) 0.01380(14) -0.0007(3) -0.00135(11) -0.00157(11)
N4 0.017(3) 0.031(4) 0.022(4) -0.002(3) 0.003(2) 0.001(2)
N3 0.023(3) 0.035(4) 0.024(4) -0.004(3) -0.002(3) -0.005(3)
N1 0.013(3) 0.031(4) 0.018(4) -0.010(3) 0.002(2) -0.001(2)
N2 0.019(3) 0.016(3) 0.025(4) 0.001(2) 0.007(2) 0.002(2)
N8 0.021(3) 0.048(5) 0.034(4) 0.012(3) -0.006(3) 0.004(3)
N7 0.016(3) 0.027(4) 0.015(3) -0.002(3) 0.000(2) -0.002(2)
N5 0.019(3) 0.020(3) 0.018(3) -0.002(2) 0.004(2) -0.002(2)
N6 0.013(3) 0.027(4) 0.022(4) 0.008(3) 0.001(2) 0.001(2)
C1 0.022(5) 0.032(5) 0.034(5) 0.005(4) 0.012(3) 0.009(3)
C11 0.016(3) 0.019(4) 0.019(4) 0.002(3) 0.005(3) 0.001(2)
C12 0.019(3) 0.021(4) 0.015(4) 0.004(3) 0.005(3) 0.001(3)
C13 0.024(4) 0.024(4) 0.024(4) -0.006(3) 0.008(3) -0.002(3)
C14 0.023(4) 0.038(5) 0.038(5) -0.007(3) 0.005(3) 0.013(3)
C15 0.019(3) 0.038(5) 0.027(4) -0.001(3) -0.005(3) 0.009(3)
C16 0.017(3) 0.022(4) 0.025(5) -0.005(3) 0.001(3) 0.002(3)
C17 0.013(3) 0.023(4) 0.020(4) -0.004(3) 0.002(3) -0.001(3)
C21 0.022(3) 0.023(4) 0.016(4) 0.000(3) -0.002(3) -0.006(3)
C22 0.035(4) 0.024(4) 0.021(4) -0.005(3) -0.004(3) -0.007(3)
C23 0.042(4) 0.027(5) 0.023(4) -0.002(3) -0.006(3) -0.016(3)
C24 0.036(4) 0.036(5) 0.029(5) 0.003(3) -0.011(4) -0.017(3)
C25 0.024(3) 0.044(5) 0.033(5) -0.001(3) -0.008(3) -0.007(3)
C26 0.020(3) 0.017(4) 0.015(4) -0.003(3) -0.001(3) -0.002(3)
C27 0.012(3) 0.020(4) 0.018(4) 0.000(3) 0.001(3) -0.002(3)
C31 0.012(3) 0.029(4) 0.013(4) -0.005(3) -0.001(3) 0.002(3)
C32 0.016(4) 0.030(5) 0.026(5) -0.009(3) -0.005(2) -0.002(2)
C33 0.027(5) 0.039(6) 0.035(6) -0.022(4) -0.004(4) 0.000(3)
C34 0.040(6) 0.032(5) 0.032(5) -0.010(4) -0.017(4) 0.000(3)
C35 0.024(5) 0.031(5) 0.038(5) -0.009(4) -0.001(3) -0.008(3)
C41 0.012(3) 0.023(4) 0.015(4) -0.002(3) 0.001(3) 0.000(3)
C42 0.023(5) 0.018(5) 0.033(5) 0.000(2) 0.011(3) 0.006(2)
C44 0.033(5) 0.024(5) 0.045(6) 0.004(4) 0.024(4) 0.003(3)
C45 0.039(5) 0.024(5) 0.014(4) 0.002(3) 0.012(3) -0.002(3)
C51 0.024(3) 0.025(4) 0.023(4) 0.002(3) -0.008(3) 0.005(3)
C52 0.033(4) 0.026(5) 0.029(5) 0.004(3) -0.003(3) 0.009(3)
C53 0.044(4) 0.031(5) 0.026(5) 0.003(3) -0.009(4) 0.018(3)
C54 0.034(4) 0.048(5) 0.043(5) 0.005(4) -0.014(4) 0.020(4)
C55 0.022(3) 0.058(6) 0.046(5) 0.010(4) -0.007(4) 0.011(4)
C56 0.017(3) 0.020(4) 0.020(4) 0.000(3) -0.001(3) 0.003(3)
C57 0.014(2) 0.017(4) 0.010(4) 0.002(3) 0.002(2) -0.003(2)
C61 0.017(3) 0.016(4) 0.016(4) -0.002(3) -0.001(3) -0.001(2)
C62 0.022(3) 0.020(4) 0.016(4) 0.002(3) 0.001(3) 0.000(3)
C63 0.020(3) 0.021(4) 0.019(4) 0.002(3) 0.005(3) 0.004(3)
C64 0.023(3) 0.023(4) 0.030(5) 0.002(3) 0.000(3) -0.003(3)
C65 0.017(3) 0.037(5) 0.023(4) 0.004(3) -0.002(3) -0.004(3)
C66 0.015(3) 0.015(4) 0.015(4) -0.001(3) 0.003(3) 0.003(2)
C67 0.012(3) 0.014(4) 0.011(4) 0.000(2) -0.001(3) 0.005(2)
C71 0.013(3) 0.014(4) 0.015(4) -0.001(2) 0.000(3) 0.001(2)
C72 0.027(5) 0.018(4) 0.025(4) 0.001(2) 0.009(3) -0.001(2)
C73 0.032(5) 0.018(4) 0.029(5) 0.004(3) 0.016(4) 0.002(3)
C74 0.035(5) 0.021(5) 0.037(5) 0.010(4) 0.009(3) 0.005(3)
C75 0.031(5) 0.022(5) 0.036(5) -0.003(4) 0.014(3) -0.006(3)
C81 0.013(3) 0.021(4) 0.015(4) 0.006(3) 0.005(3) 0.001(3)
C82 0.012(4) 0.030(5) 0.026(5) 0.011(3) 0.001(2) 0.002(2)
C83 0.023(5) 0.035(5) 0.026(5) 0.006(3) -0.003(3) 0.009(3)
C84 0.024(4) 0.042(5) 0.022(5) 0.005(3) -0.006(3) 0.001(3)
C85 0.029(5) 0.043(6) 0.030(5) 0.020(4) 0.001(4) 0.000(3)

loop_
_atom_type_symbol
_atom_type_description
_atom_type_scat_dispersion_real
_atom_type_scat_dispersion_imag
_atom_type_scat_source
C C 0.0033 0.0016 'International Tables Vol C Tables 4.2.6.8 and 6.1.1.4'
H H 0.0000 0.0000 'International Tables Vol C Tables 4.2.6.8 and 6.1.1.4'
N N 0.0061 0.0033 'International Tables Vol C Tables 4.2.6.8 and 6.1.1.4'
Pt Pt -1.7033 8.3905 'International Tables Vol C Tables 4.2.6.8 and 6.1.1.4'

loop_
_geom_angle_atom_site_label_1
_geom_angle_atom_site_label_2
_geom_angle_atom_site_label_3
_geom_angle
_geom_angle_site_symmetry_1
_geom_angle_site_symmetry_3
_geom_angle_publ_flag
C17 Pt1 C31 88.7(4) . . ?
C17 Pt1 C41 175.8(4) . . ?
C31 Pt1 C41 94.7(3) . . ?
C17 Pt1 C27 88.7(3) . . ?
C31 Pt1 C27 177.4(3) . . ?
C41 Pt1 C27 87.9(3) . . ?
C81 Pt2 C57 176.0(3) . . ?
C81 Pt2 C67 88.6(3) . . ?
C57 Pt2 C67 87.7(3) . . ?
C81 Pt2 C71 95.1(3) . . ?
C57 Pt2 C71 88.6(3) . . ?
C67 Pt2 C71 175.6(3) . . ?
C11 N4 C15 117.1(8) . . ?
C21 N3 C25 115.4(8) . . ?
C31 N1 C32 177.1(10) . . ?
C41 N2 C42 175.4(9) . . ?
C51 N8 C55 116.9(8) . . ?
C65 N7 C61 117.1(7) . . ?
C71 N5 C72 178.2(8) . . ?
C81 N6 C82 174.7(9) . . ?
C42 C1 H1A 109.5 . . ?
C42 C1 H1B 109.5 . . ?
H1A C1 H1B 109.5 . . ?
C42 C1 H1C 109.5 . . ?
H1A C1 H1C 109.5 . . ?
H1B C1 H1C 109.5 . . ?
N4 C11 C12 122.0(8) . . ?
N4 C11 C16 117.8(8) . . ?
C12 C11 C16 120.1(8) . . ?
C13 C12 C11 120.6(8) . . ?
C13 C12 H12 119.7 . . ?
C11 C12 H12 119.7 . . ?
C12 C13 C14 116.1(8) . . ?
C12 C13 H13 121.9 . . ?
C14 C13 H13 121.9 . . ?
C15 C14 C13 119.4(8) . . ?
C15 C14 H14 120.3 . . ?
C13 C14 H14 120.3 . . ?
N4 C15 C14 124.7(8) . . ?
N4 C15 H15 117.6 . . ?
C14 C15 H15 117.6 . . ?
C17 C16 C11 175.2(10) . . ?
C16 C17 Pt1 173.3(8) . . ?
N3 C21 C22 123.4(8) . . ?
N3 C21 C26 116.0(8) . . ?
C22 C21 C26 120.5(8) . . ?
C23 C22 C21 118.6(9) . . ?
C23 C22 H22 120.7 . . ?
C21 C22 H22 120.7 . . ?
C24 C23 C22 119.4(9) . . ?
C24 C23 H23 120.3 . . ?
C22 C23 H23 120.3 . . ?
C23 C24 C25 117.8(8) . . ?
C23 C24 H24 121.1 . . ?
C25 C24 H24 121.1 . . ?
N3 C25 C24 125.4(9) . . ?
N3 C25 H25 117.3 . . ?
C24 C25 H25 117.3 . . ?
C27 C26 C21 177.7(9) . . ?
C26 C27 Pt1 177.0(8) . . ?
N1 C31 Pt1 175.3(8) . . ?
N1 C32 C35 106.3(8) . . ?
N1 C32 C33 106.5(7) . . ?
C35 C32 C33 111.6(9) . . ?
N1 C32 C34 107.1(8) . . ?
C35 C32 C34 113.3(8) . . ?
C33 C32 C34 111.5(8) . . ?
C32 C33 H33A 109.5 . . ?
C32 C33 H33B 109.5 . . ?
H33A C33 H33B 109.5 . . ?
C32 C33 H33C 109.5 . . ?
H33A C33 H33C 109.5 . . ?
H33B C33 H33C 109.5 . . ?
C32 C34 H34A 109.5 . . ?
C32 C34 H34B 109.5 . . ?
H34A C34 H34B 109.5 . . ?
C32 C34 H34C 109.5 . . ?
H34A C34 H34C 109.5 . . ?
H34B C34 H34C 109.5 . . ?
C32 C35 H35A 109.5 . . ?
C32 C35 H35B 109.5 . . ?
H35A C35 H35B 109.5 . . ?
C32 C35 H35C 109.5 . . ?
H35A C35 H35C 109.5 . . ?
H35B C35 H35C 109.5 . . ?
N2 C41 Pt1 175.0(8) . . ?
N2 C42 C45 109.3(7) . . ?
N2 C42 C1 105.9(7) . . ?
C45 C42 C1 113.0(8) . . ?
N2 C42 C44 104.4(7) . . ?
C45 C42 C44 113.9(8) . . ?
C1 C42 C44 109.8(8) . . ?
C42 C44 H44A 109.5 . . ?
C42 C44 H44B 109.5 . . ?
H44A C44 H44B 109.5 . . ?
C42 C44 H44C 109.5 . . ?
H44A C44 H44C 109.5 . . ?
H44B C44 H44C 109.5 . . ?
C42 C45 H45A 109.5 . . ?
C42 C45 H45B 109.5 . . ?
H45A C45 H45B 109.5 . . ?
C42 C45 H45C 109.5 . . ?
H45A C45 H45C 109.5 . . ?
H45B C45 H45C 109.5 . . ?
N8 C51 C52 123.5(8) . . ?
N8 C51 C56 116.7(8) . . ?
C52 C51 C56 119.7(8) . . ?
C51 C52 C53 117.9(9) . . ?
C51 C52 H52 121.0 . . ?
C53 C52 H52 121.0 . . ?
C54 C53 C52 118.7(10) . . ?
C54 C53 H53 120.6 . . ?
C52 C53 H53 120.6 . . ?
C53 C54 C55 120.2(9) . . ?
C53 C54 H54 119.9 . . ?
C55 C54 H54 119.9 . . ?
N8 C55 C54 122.7(10) . . ?
N8 C55 H55 118.6 . . ?
C54 C55 H55 118.6 . . ?
C57 C56 C51 177.1(9) . . ?
C56 C57 Pt2 177.0(7) . . ?
N7 C61 C62 121.4(8) . . ?
N7 C61 C66 116.7(7) . . ?
C62 C61 C66 121.9(8) . . ?
C63 C62 C61 119.2(8) . . ?
C63 C62 H62 120.4 . . ?
C61 C62 H62 120.4 . . ?
C62 C63 C64 119.2(8) . . ?
C62 C63 H63 120.4 . . ?
C64 C63 H63 120.4 . . ?
C65 C64 C63 119.3(8) . . ?
C65 C64 H64 120.3 . . ?
C63 C64 H64 120.3 . . ?
N7 C65 C64 123.6(8) . . ?
N7 C65 H65 118.2 . . ?
C64 C65 H65 118.2 . . ?
C67 C66 C61 178.5(9) . . ?
C66 C67 Pt2 171.9(7) . . ?
N5 C71 Pt2 175.5(7) . . ?
N5 C72 C75 108.4(7) . . ?
N5 C72 C73 106.4(7) . . ?
C75 C72 C73 111.7(7) . . ?
N5 C72 C74 108.2(7) . . ?
C75 C72 C74 112.0(8) . . ?
C73 C72 C74 109.9(8) . . ?
C72 C73 H73A 109.5 . . ?
C72 C73 H73B 109.5 . . ?
H73A C73 H73B 109.5 . . ?
C72 C73 H73C 109.5 . . ?
H73A C73 H73C 109.5 . . ?
H73B C73 H73C 109.5 . . ?
C72 C74 H74A 109.5 . . ?
C72 C74 H74B 109.5 . . ?
H74A C74 H74B 109.5 . . ?
C72 C74 H74C 109.5 . . ?
H74A C74 H74C 109.5 . . ?
H74B C74 H74C 109.5 . . ?
C72 C75 H75A 109.5 . . ?
C72 C75 H75B 109.5 . . ?
H75A C75 H75B 109.5 . . ?
C72 C75 H75C 109.5 . . ?
H75A C75 H75C 109.5 . . ?
H75B C75 H75C 109.5 . . ?
N6 C81 Pt2 177.2(8) . . ?
N6 C82 C84 107.7(8) . . ?
N6 C82 C85 106.6(7) . . ?
C84 C82 C85 113.2(8) . . ?
N6 C82 C83 105.4(7) . . ?
C84 C82 C83 112.5(7) . . ?
C85 C82 C83 110.9(8) . . ?
C82 C83 H83A 109.5 . . ?
C82 C83 H83B 109.5 . . ?
H83A C83 H83B 109.5 . . ?
C82 C83 H83C 109.5 . . ?
H83A C83 H83C 109.5 . . ?
H83B C83 H83C 109.5 . . ?
C82 C84 H84A 109.5 . . ?
C82 C84 H84B 109.5 . . ?
H84A C84 H84B 109.5 . . ?
C82 C84 H84C 109.5 . . ?
H84A C84 H84C 109.5 . . ?
H84B C84 H84C 109.5 . . ?
C82 C85 H85A 109.5 . . ?
C82 C85 H85B 109.5 . . ?
H85A C85 H85B 109.5 . . ?
C82 C85 H85C 109.5 . . ?
H85A C85 H85C 109.5 . . ?
H85B C85 H85C 109.5 . . ?

loop_
_geom_bond_atom_site_label_1
_geom_bond_atom_site_label_2
_geom_bond_distance
_geom_bond_site_symmetry_2
_geom_bond_publ_flag
Pt1 C17 1.979(8) . ?
Pt1 C31 1.996(8) . ?
Pt1 C41 2.000(8) . ?
Pt1 C27 2.018(8) . ?
Pt2 C81 1.990(8) . ?
Pt2 C57 1.995(8) . ?
Pt2 C67 1.996(8) . ?
Pt2 C71 1.996(8) . ?
N4 C11 1.324(10) . ?
N4 C15 1.340(10) . ?
N3 C21 1.340(11) . ?
N3 C25 1.362(11) . ?
N1 C31 1.103(10) . ?
N1 C32 1.495(11) . ?
N2 C41 1.124(10) . ?
N2 C42 1.487(10) . ?
N8 C51 1.351(11) . ?
N8 C55 1.355(11) . ?
N7 C65 1.345(10) . ?
N7 C61 1.352(10) . ?
N5 C71 1.121(9) . ?
N5 C72 1.472(10) . ?
N6 C81 1.119(10) . ?
N6 C82 1.490(10) . ?
C1 C42 1.525(12) . ?
C1 H1A 0.9800 . ?
C1 H1B 0.9800 . ?
C1 H1C 0.9800 . ?
C11 C12 1.398(12) . ?
C11 C16 1.455(11) . ?
C12 C13 1.391(11) . ?
C12 H12 0.9500 . ?
C13 C14 1.396(12) . ?
C13 H13 0.9500 . ?
C14 C15 1.358(12) . ?
C14 H14 0.9500 . ?
C15 H15 0.9500 . ?
C16 C17 1.208(11) . ?
C21 C22 1.409(12) . ?
C21 C26 1.435(11) . ?
C22 C23 1.393(12) . ?
C22 H22 0.9500 . ?
C23 C24 1.372(13) . ?
C23 H23 0.9500 . ?
C24 C25 1.384(13) . ?
C24 H24 0.9500 . ?
C25 H25 0.9500 . ?
C26 C27 1.168(10) . ?
C32 C35 1.501(13) . ?
C32 C33 1.521(12) . ?
C32 C34 1.550(13) . ?
C33 H33A 0.9800 . ?
C33 H33B 0.9800 . ?
C33 H33C 0.9800 . ?
C34 H34A 0.9800 . ?
C34 H34B 0.9800 . ?
C34 H34C 0.9800 . ?
C35 H35A 0.9800 . ?
C35 H35B 0.9800 . ?
C35 H35C 0.9800 . ?
C42 C45 1.506(12) . ?
C42 C44 1.544(12) . ?
C44 H44A 0.9800 . ?
C44 H44B 0.9800 . ?
C44 H44C 0.9800 . ?
C45 H45A 0.9800 . ?
C45 H45B 0.9800 . ?
C45 H45C 0.9800 . ?
C51 C52 1.390(12) . ?
C51 C56 1.455(11) . ?
C52 C53 1.405(13) . ?
C52 H52 0.9500 . ?
C53 C54 1.363(14) . ?
C53 H53 0.9500 . ?
C54 C55 1.377(13) . ?
C54 H54 0.9500 . ?
C55 H55 0.9500 . ?
C56 C57 1.189(10) . ?
C61 C62 1.420(11) . ?
C61 C66 1.441(11) . ?
C62 C63 1.357(11) . ?
C62 H62 0.9500 . ?
C63 C64 1.372(11) . ?
C63 H63 0.9500 . ?
C64 C65 1.370(11) . ?
C64 H64 0.9500 . ?
C65 H65 0.9500 . ?
C66 C67 1.209(11) . ?
C72 C75 1.531(12) . ?
C72 C73 1.539(12) . ?
C72 C74 1.541(12) . ?
C73 H73A 0.9800 . ?
C73 H73B 0.9800 . ?
C73 H73C 0.9800 . ?
C74 H74A 0.9800 . ?
C74 H74B 0.9800 . ?
C74 H74C 0.9800 . ?
C75 H75A 0.9800 . ?
C75 H75B 0.9800 . ?
C75 H75C 0.9800 . ?
C82 C84 1.499(12) . ?
C82 C85 1.519(12) . ?
C82 C83 1.528(12) . ?
C83 H83A 0.9800 . ?
C83 H83B 0.9800 . ?
C83 H83C 0.9800 . ?
C84 H84A 0.9800 . ?
C84 H84B 0.9800 . ?
C84 H84C 0.9800 . ?
C85 H85A 0.9800 . ?
C85 H85B 0.9800 . ?
C85 H85C 0.9800 . ?

loop_
_geom_torsion_atom_site_label_1
_geom_torsion_atom_site_label_2
_geom_torsion_atom_site_label_3
_geom_torsion_atom_site_label_4
_geom_torsion
_geom_torsion_site_symmetry_1
_geom_torsion_site_symmetry_2
_geom_torsion_site_symmetry_3
_geom_torsion_site_symmetry_4
_geom_torsion_publ_flag
C15 N4 C11 C12 0.0(13) . . . . ?
C15 N4 C11 C16 -176.5(8) . . . . ?
N4 C11 C12 C13 0.1(13) . . . . ?
C16 C11 C12 C13 176.6(8) . . . . ?
C11 C12 C13 C14 1.2(13) . . . . ?
C12 C13 C14 C15 -2.6(13) . . . . ?
C11 N4 C15 C14 -1.7(14) . . . . ?
C13 C14 C15 N4 3.0(15) . . . . ?
C25 N3 C21 C22 -0.3(13) . . . . ?
C25 N3 C21 C26 179.5(8) . . . . ?
N3 C21 C22 C23 0.6(14) . . . . ?
C26 C21 C22 C23 -179.3(8) . . . . ?
C21 C22 C23 C24 -1.0(14) . . . . ?
C22 C23 C24 C25 1.1(14) . . . . ?
C21 N3 C25 C24 0.5(14) . . . . ?
C23 C24 C25 N3 -1.0(15) . . . . ?
C55 N8 C51 C52 1.1(14) . . . . ?
C55 N8 C51 C56 179.5(8) . . . . ?
N8 C51 C52 C53 -2.3(15) . . . . ?
C56 C51 C52 C53 179.3(8) . . . . ?
C51 C52 C53 C54 1.8(14) . . . . ?
C52 C53 C54 C55 -0.1(15) . . . . ?
C51 N8 C55 C54 0.7(15) . . . . ?
C53 C54 C55 N8 -1.1(16) . . . . ?
C65 N7 C61 C62 2.7(12) . . . . ?
C65 N7 C61 C66 -178.7(8) . . . . ?
N7 C61 C62 C63 -3.5(13) . . . . ?
C66 C61 C62 C63 177.9(8) . . . . ?
C61 C62 C63 C64 0.4(13) . . . . ?
C62 C63 C64 C65 3.3(13) . . . . ?
C61 N7 C65 C64 1.2(13) . . . . ?
C63 C64 C65 N7 -4.3(14) . . . . ?
